data_4117934
loop_
_publ_author_name
'Xiao-Ping Zhou'
'Jie Liu'
'Shun-Ze Zhan'
'Ju-Rong Yang'
'Dan Li'
'Kwan-Ming Ng'
'Raymond Wai-Yin Sun'
'Chi-Ming Che'

_publ_section_title
;
 A High-Symmetry Coordination Cage from 38- or 62-Component Self-Assembly
;
_journal_name_full 'Journal of the American Chemical Society'
_journal_page_first 8042
_journal_page_last 8045
_journal_paper_doi 10.1021/ja302142c
_journal_volume 134
_journal_year 2012
_chemical_formula_sum 'C120 H144 N72 Ni14'
_chemical_formula_weight 3417.01
_space_group_IT_number 207
_symmetry_cell_setting cubic
_symmetry_space_group_name_Hall 'P 4 2 3'
_symmetry_space_group_name_H-M 'P 4 3 2'
_atom_sites_solution_hydrogens geom
_atom_sites_solution_primary direct
_atom_sites_solution_secondary difmap
_audit_creation_method SHELXL-97
_audit_update_record
;
2011-08-07 # Formatted by publCIF
;
_cell_angle_alpha 90.00
_cell_angle_beta 90.00
_cell_angle_gamma 90.00
_cell_formula_units_Z 1
_cell_length_a 16.1343(15)
_cell_length_b 16.1343(15)
_cell_length_c 16.1343(15)
_cell_measurement_temperature 100(2)
_cell_volume 4200.0(7)
_computing_cell_refinement
;
CrysAlisPro, Agilent Technologies,
Version 1.171.35.11 (release 16-05-2011 CrysAlis171 .NET)
(compiled May 16 2011,17:55:39)
;
_computing_data_collection
;
CrysAlisPro, Agilent Technologies,
Version 1.171.35.11 (release 16-05-2011 CrysAlis171 .NET)
(compiled May 16 2011,17:55:39)
;
_computing_data_reduction
;
CrysAlisPro, Agilent Technologies,
Version 1.171.35.11 (release 16-05-2011 CrysAlis171 .NET)
(compiled May 16 2011,17:55:39)
;
_computing_molecular_graphics Olex-2
_computing_publication_material Olex-2
_computing_structure_refinement 'SHELXL-97 (Sheldrick, 1997)'
_computing_structure_solution 'SHELXS-97 (Sheldrick, 1990)'
_diffrn_ambient_temperature 100(2)
_diffrn_detector_area_resol_mean 10.4098
_diffrn_measured_fraction_theta_full 0.980
_diffrn_measured_fraction_theta_max 0.982
_diffrn_measurement_device_type 'Xcalibur, Atlas, Gemini'
_diffrn_measurement_method '\w scans'
_diffrn_radiation_monochromator graphite
_diffrn_radiation_source 'Enhance (Cu) X-ray Source'
_diffrn_radiation_type CuK\a
_diffrn_radiation_wavelength 1.54180
_diffrn_reflns_av_R_equivalents 0.0891
_diffrn_reflns_av_sigmaI/netI 0.0944
_diffrn_reflns_limit_h_max 18
_diffrn_reflns_limit_h_min -6
_diffrn_reflns_limit_k_max 13
_diffrn_reflns_limit_k_min -16
_diffrn_reflns_limit_l_max 13
_diffrn_reflns_limit_l_min -12
_diffrn_reflns_number 2764
_diffrn_reflns_theta_full 64.19
_diffrn_reflns_theta_max 64.19
_diffrn_reflns_theta_min 3.87
_exptl_absorpt_coefficient_mu 2.142
_exptl_absorpt_correction_T_max 0.879
_exptl_absorpt_correction_T_min 0.835
_exptl_absorpt_correction_type multi-scan
_exptl_absorpt_process_details
;
CrysAlisPro, Agilent Technologies,
Version 1.171.35.11 (release 16-05-2011 CrysAlis171 .NET)
(compiled May 16 2011,17:55:39)
empirical absorption correction using spherical harmonics,
 implemented in SCALE3 ABSPACK scaling algorithm.
;
_exptl_crystal_colour light-yellow
_exptl_crystal_density_diffrn 1.351
_exptl_crystal_description block-like
_exptl_crystal_F_000 1760
_exptl_crystal_size_max 0.10
_exptl_crystal_size_mid 0.07
_exptl_crystal_size_min 0.06
_platon_squeeze_details
;
;
_refine_diff_density_max 0.821
_refine_diff_density_min -0.412
_refine_diff_density_rms 0.129
_refine_ls_abs_structure_details 'Flack H D (1983), Acta Cryst. A39, 876-881'
_refine_ls_abs_structure_Flack -0.2(3)
_refine_ls_extinction_method none
_refine_ls_goodness_of_fit_ref 0.913
_refine_ls_hydrogen_treatment constr
_refine_ls_matrix_type full
_refine_ls_number_parameters 80
_refine_ls_number_reflns 1166
_refine_ls_number_restraints 0
_refine_ls_restrained_S_all 0.913
_refine_ls_R_factor_all 0.1639
_refine_ls_R_factor_gt 0.0958
_refine_ls_shift/su_max 0.000
_refine_ls_shift/su_mean 0.000
_refine_ls_structure_factor_coef Fsqd
_refine_ls_weighting_details 'calc w=1/[\s^2^(Fo^2^)+(0.1355P)^2^+0.0000P] where P=(Fo^2^+2Fc^2^)/3'
_refine_ls_weighting_scheme calc
_refine_ls_wR_factor_gt 0.2210
_refine_ls_wR_factor_ref 0.2567
_reflns_number_gt 528
_reflns_number_total 1166
_reflns_threshold_expression >2sigma(I)
_cod_data_source_file ja302142c_si_002_1.cif
_cod_data_source_block crystal-1
_cod_database_code 4117934

loop_
_symmetry_equiv_pos_as_xyz
'x, y, z'
'-y, x, z'
'-x, -y, z'
'y, -x, z'
'x, -z, y'
'x, -y, -z'
'x, z, -y'
'z, y, -x'
'-x, y, -z'
'-z, y, x'
'z, x, y'
'y, z, x'
'-y, -z, x'
'z, -x, -y'
'-y, z, -x'
'-z, -x, y'
'-z, x, -y'
'y, -z, -x'
'y, x, -z'
'-y, -x, -z'
'-x, z, y'
'-x, -z, -y'
'z, -y, x'
'-z, -y, -x'

loop_
_atom_site_label
_atom_site_type_symbol
_atom_site_fract_x
_atom_site_fract_y
_atom_site_fract_z
_atom_site_U_iso_or_equiv
_atom_site_adp_type
_atom_site_occupancy
_atom_site_symmetry_multiplicity
_atom_site_calc_flag
_atom_site_refinement_flags
C1 C 0.0559(8) 0.3901(7) 0.8300(8) 0.065(3) Uani 1 1 d .
H1 H 0.0133 0.4284 0.8162 0.078 Uiso 1 1 calc R
C2 C 0.1311(8) 0.2996(7) 0.8904(8) 0.062(3) Uani 1 1 d .
H2 H 0.1500 0.2612 0.9308 0.074 Uiso 1 1 calc R
C3 C 0.1196(8) 0.3630(7) 0.7787(7) 0.062(3) Uani 1 1 d .
C4 C 0.1413(8) 0.3814(8) 0.6932(8) 0.072(4) Uani 1 1 d .
H4 H 0.1090 0.4183 0.6607 0.087 Uiso 1 1 calc R
C5 C 0.2264(9) 0.3619(8) 0.5785(9) 0.091(5) Uani 1 1 d .
H5A H 0.2216 0.3102 0.5469 0.137 Uiso 1 1 calc R
H5B H 0.2837 0.3819 0.5760 0.137 Uiso 1 1 calc R
H5C H 0.1893 0.4037 0.5548 0.137 Uiso 1 1 calc R
N1 N 0.0667(6) 0.3500(5) 0.9052(6) 0.058(3) Uani 1 1 d .
N2 N 0.1666(6) 0.3059(5) 0.8178(6) 0.057(2) Uani 1 1 d .
N3 N 0.2038(6) 0.3468(8) 0.6643(7) 0.066(2) Uani 1 1 d .
Ni1 Ni 0.0000 0.3514(2) 1.0000 0.0658(11) Uani 1 4 d S
Ni2 Ni 0.25743(9) 0.25743(9) 0.74257(9) 0.0636(9) Uani 1 3 d S

loop_
_atom_site_aniso_label
_atom_site_aniso_U_11
_atom_site_aniso_U_22
_atom_site_aniso_U_33
_atom_site_aniso_U_23
_atom_site_aniso_U_13
_atom_site_aniso_U_12
C1 0.075(8) 0.053(7) 0.066(8) 0.006(6) -0.004(7) 0.004(7)
C2 0.066(9) 0.060(7) 0.059(8) 0.010(6) 0.004(7) -0.015(7)
C3 0.072(9) 0.057(8) 0.058(8) 0.004(6) 0.009(7) 0.000(7)
C4 0.061(9) 0.073(9) 0.083(9) -0.002(7) 0.008(7) 0.002(7)
C5 0.074(10) 0.073(10) 0.126(13) 0.019(9) -0.004(9) 0.007(7)
N1 0.060(6) 0.052(6) 0.063(7) 0.002(5) 0.001(6) 0.008(5)
N2 0.063(7) 0.055(5) 0.052(7) -0.004(5) -0.005(5) -0.005(5)
N3 0.072(6) 0.076(8) 0.050(7) 0.011(5) 0.007(6) 0.001(7)
Ni1 0.0647(15) 0.068(2) 0.0647(15) 0.000 0.000 0.000
Ni2 0.0636(9) 0.0636(9) 0.0636(9) 0.0013(8) 0.0013(8) -0.0013(8)

loop_
_atom_type_symbol
_atom_type_description
_atom_type_scat_dispersion_real
_atom_type_scat_dispersion_imag
_atom_type_scat_source
C C 0.0181 0.0091 'International Tables Vol C Tables 4.2.6.8 and 6.1.1.4'
H H 0.0000 0.0000 'International Tables Vol C Tables 4.2.6.8 and 6.1.1.4'
N N 0.0311 0.0180 'International Tables Vol C Tables 4.2.6.8 and 6.1.1.4'
Ni Ni -3.0029 0.5091 'International Tables Vol C Tables 4.2.6.8 and 6.1.1.4'

loop_
_geom_angle_atom_site_label_1
_geom_angle_atom_site_label_2
_geom_angle_atom_site_label_3
_geom_angle
_geom_angle_site_symmetry_1
_geom_angle_site_symmetry_3
N1 C1 C3 106.3(10) . .
N1 C1 H1 126.8 . .
C3 C1 H1 126.8 . .
N2 C2 N1 116.9(11) . .
N2 C2 H2 121.6 . .
N1 C2 H2 121.6 . .
N2 C3 C1 110.6(10) . .
N2 C3 C4 116.6(11) . .
C1 C3 C4 132.8(12) . .
N3 C4 C3 117.3(13) . .
N3 C4 H4 121.3 . .
C3 C4 H4 121.3 . .
N3 C5 H5A 109.5 . .
N3 C5 H5B 109.5 . .
H5A C5 H5B 109.5 . .
N3 C5 H5C 109.5 . .
H5A C5 H5C 109.5 . .
H5B C5 H5C 109.5 . .
C2 N1 C1 103.0(10) . .
C2 N1 Ni1 126.8(8) . .
C1 N1 Ni1 129.6(8) . .
C2 N2 C3 103.0(9) . .
C2 N2 Ni2 144.2(9) . .
C3 N2 Ni2 112.6(8) . .
C4 N3 C5 119.1(11) . .
C4 N3 Ni2 114.6(9) . .
C5 N3 Ni2 125.7(9) . .
N1 Ni1 N1 89.992(8) 9_557 10_656
N1 Ni1 N1 89.992(10) 9_557 8_456
N1 Ni1 N1 178.6(6) 10_656 8_456
N1 Ni1 N1 178.6(6) 9_557 .
N1 Ni1 N1 89.992(9) 10_656 .
N1 Ni1 N1 89.992(8) 8_456 .
N2 Ni2 N2 94.3(3) 17_656 18_566
N2 Ni2 N2 94.3(3) 17_656 .
N2 Ni2 N2 94.3(3) 18_566 .
N2 Ni2 N3 171.4(5) 17_656 18_566
N2 Ni2 N3 78.5(4) 18_566 18_566
N2 Ni2 N3 91.0(5) . 18_566
N2 Ni2 N3 78.5(4) 17_656 17_656
N2 Ni2 N3 91.0(5) 18_566 17_656
N2 Ni2 N3 171.4(5) . 17_656
N3 Ni2 N3 96.8(4) 18_566 17_656
N2 Ni2 N3 91.0(5) 17_656 .
N2 Ni2 N3 171.4(5) 18_566 .
N2 Ni2 N3 78.5(4) . .
N3 Ni2 N3 96.8(4) 18_566 .
N3 Ni2 N3 96.8(4) 17_656 .

loop_
_geom_bond_atom_site_label_1
_geom_bond_atom_site_label_2
_geom_bond_distance
_geom_bond_site_symmetry_2
C1 N1 1.386(14) .
C1 C3 1.390(16) .
C1 H1 0.9500 .
C2 N2 1.308(13) .
C2 N1 1.339(13) .
C2 H2 0.9500 .
C3 N2 1.350(15) .
C3 C4 1.453(18) .
C4 N3 1.243(15) .
C4 H4 0.9500 .
C5 N3 1.452(16) .
C5 H5A 0.9800 .
C5 H5B 0.9800 .
C5 H5C 0.9800 .
N1 Ni1 1.871(9) .
N2 Ni2 2.057(9) .
N3 Ni2 2.103(9) .
Ni1 N1 1.871(9) 9_557
Ni1 N1 1.871(9) 10_656
Ni1 N1 1.871(9) 8_456
Ni2 N2 2.057(9) 17_656
Ni2 N2 2.057(9) 18_566
Ni2 N3 2.103(9) 18_566
Ni2 N3 2.103(9) 17_656

loop_
_geom_torsion_atom_site_label_1
_geom_torsion_atom_site_label_2
_geom_torsion_atom_site_label_3
_geom_torsion_atom_site_label_4
_geom_torsion
_geom_torsion_site_symmetry_4
N1 C1 C3 N2 2.6(14) .
N1 C1 C3 C4 179.3(12) .
N2 C3 C4 N3 -3.9(18) .
C1 C3 C4 N3 179.6(14) .
N2 C2 N1 C1 4.5(13) .
N2 C2 N1 Ni1 176.2(8) .
C3 C1 N1 C2 -4.0(13) .
C3 C1 N1 Ni1 -175.4(8) .
N1 C2 N2 C3 -3.0(12) .
N1 C2 N2 Ni2 -176.8(9) .
C1 C3 N2 C2 0.0(12) .
C4 C3 N2 C2 -177.2(11) .
C1 C3 N2 Ni2 176.2(8) .
C4 C3 N2 Ni2 -1.1(13) .
C3 C4 N3 C5 178.5(11) .
C3 C4 N3 Ni2 6.7(16) .
C2 N1 Ni1 N1 -41.5(9) 9_557
C1 N1 Ni1 N1 128.0(10) 9_557
C2 N1 Ni1 N1 47.8(11) 10_656
C1 N1 Ni1 N1 -142.7(9) 10_656
C2 N1 Ni1 N1 -130.8(8) 8_456
C1 N1 Ni1 N1 38.6(12) 8_456
C2 N2 Ni2 N2 86.7(11) 17_656
C3 N2 Ni2 N2 -86.8(9) 17_656
C2 N2 Ni2 N2 -7.9(13) 18_566
C3 N2 Ni2 N2 178.6(8) 18_566
C2 N2 Ni2 N3 -86.4(13) 18_566
C3 N2 Ni2 N3 100.1(8) 18_566
C2 N2 Ni2 N3 119(3) 17_656
C3 N2 Ni2 N3 -54(3) 17_656
C2 N2 Ni2 N3 176.9(14) .
C3 N2 Ni2 N3 3.3(8) .
C4 N3 Ni2 N2 88.5(11) 17_656
C5 N3 Ni2 N2 -82.6(11) 17_656
C4 N3 Ni2 N2 -39(3) 18_566
C5 N3 Ni2 N2 150(2) 18_566
C4 N3 Ni2 N2 -5.6(10) .
C5 N3 Ni2 N2 -176.8(12) .
C4 N3 Ni2 N3 -95.3(13) 18_566
C5 N3 Ni2 N3 93.6(8) 18_566
C4 N3 Ni2 N3 167.0(12) 17_656
C5 N3 Ni2 N3 -4.1(11) 17_656

loop_
_platon_squeeze_void_nr
_platon_squeeze_void_average_x
_platon_squeeze_void_average_y
_platon_squeeze_void_average_z
_platon_squeeze_void_volume
_platon_squeeze_void_count_electrons
_platon_squeeze_void_content
1 0.000 0.000 0.000 282 46 ' '
2 0.000 0.500 0.500 114 38 ' '
3 0.500 0.000 0.500 114 38 ' '
4 0.500 0.500 1.000 114 38 ' '
5 0.500 0.500 0.500 142 49 ' '
